data_7055859
loop_
_publ_author_name
'Cheng, Meiling'
'Sun, Lin'
'Han, Wei'
'Wang, Shen'
'Liu, Qi'
'Sun, Xiaoqiang'
'Xi, Haitao'

_publ_section_title
;
 Effect of N ancillary ligands on the structure, nuclearity and magnetic
 behavior of Cu(ii)--pyrazolecarboxylate complexes
;
_journal_issue 12
_journal_name_full 'New J. Chem.'
_journal_page_first 10504
_journal_paper_doi 10.1039/C6NJ02338J
_journal_volume 40
_journal_year 2016
_chemical_formula_sum 'C106 H114 Cu6 N24 O29'
_chemical_formula_weight 2569.45
_chemical_name_systematic
;
 ?
;
_space_group_crystal_system monoclinic
_space_group_IT_number 14
_space_group_name_Hall '-P 2ybc'
_space_group_name_H-M_alt 'P 1 21/c 1'
_symmetry_space_group_name_Hall '-P 2ybc'
_symmetry_space_group_name_H-M 'P 1 21/c 1'
_atom_sites_solution_hydrogens mixed
_audit_block_doi 10.5517/ccdc.csd.cc1m5cjp
_audit_creation_method SHELXL-2013
_audit_update_record
;
2016-10-26 deposited with the CCDC.
2016-11-02 downloaded from the CCDC.
;
_cell_angle_alpha 90
_cell_angle_beta 102.641(2)
_cell_angle_gamma 90
_cell_formula_units_Z 2
_cell_length_a 12.4393(9)
_cell_length_b 20.3403(15)
_cell_length_c 22.3370(15)
_cell_measurement_temperature 296(2)
_cell_volume 5514.7(7)
_computing_structure_refinement 'SHELXL-2013 (Sheldrick, 2013)'
_diffrn_ambient_temperature 296(2)
_diffrn_measured_fraction_theta_full 0.799
_diffrn_measured_fraction_theta_max 0.990
_diffrn_radiation_type MoK\a
_diffrn_radiation_wavelength 0.71073
_diffrn_reflns_av_R_equivalents 0.0686
_diffrn_reflns_av_unetI/netI 0.0729
_diffrn_reflns_Laue_measured_fraction_full 0.799
_diffrn_reflns_Laue_measured_fraction_max 0.990
_diffrn_reflns_limit_h_max 13
_diffrn_reflns_limit_h_min -13
_diffrn_reflns_limit_k_max 22
_diffrn_reflns_limit_k_min -21
_diffrn_reflns_limit_l_max 24
_diffrn_reflns_limit_l_min -24
_diffrn_reflns_number 26132
_diffrn_reflns_point_group_measured_fraction_full 0.799
_diffrn_reflns_point_group_measured_fraction_max 0.990
_diffrn_reflns_theta_full 25.242
_diffrn_reflns_theta_max 23.396
_diffrn_reflns_theta_min 1.369
_exptl_absorpt_coefficient_mu 1.225
_exptl_crystal_density_diffrn 1.547
_exptl_crystal_F_000 2648
_exptl_crystal_size_max 0.180
_exptl_crystal_size_mid 0.150
_exptl_crystal_size_min 0.120
_refine_diff_density_max 0.462
_refine_diff_density_min -0.501
_refine_diff_density_rms 0.090
_refine_ls_extinction_method none
_refine_ls_goodness_of_fit_ref 1.034
_refine_ls_hydrogen_treatment constr
_refine_ls_matrix_type full
_refine_ls_number_parameters 795
_refine_ls_number_reflns 7968
_refine_ls_number_restraints 52
_refine_ls_restrained_S_all 1.035
_refine_ls_R_factor_all 0.0785
_refine_ls_R_factor_gt 0.0448
_refine_ls_shift/su_max 0.670
_refine_ls_shift/su_mean 0.018
_refine_ls_structure_factor_coef Fsqd
_refine_ls_weighting_details
;
 w=1/[\s^2^(Fo^2^)+(0.0610P)^2^+1.5365P]
 where P=(Fo^2^+2Fc^2^)/3
;
_refine_ls_weighting_scheme calc
_refine_ls_wR_factor_gt 0.1073
_refine_ls_wR_factor_ref 0.1242
_reflns_Friedel_coverage 0.000
_reflns_number_gt 5612
_reflns_number_total 7968
_reflns_threshold_expression 'I > 2\s(I)'
_cod_data_source_file c6nj02338j2.cif
_cod_data_source_block 4-ok
_cod_depositor_comments 'Adding full bibliography for 7055856--7055859.cif.'
_cod_database_code 7055859
_shelx_space_group_comment
;
The symmetry employed for this shelxl refinement is uniquely defined
by the following loop, which should always be used as a source of
symmetry information in preference to the above space-group names.
They are only intended as comments.
;
_shelx_estimated_absorpt_t_min 0.810
_shelx_estimated_absorpt_t_max 0.867
_shelxl_version_number 2013-2

loop_
_space_group_symop_operation_xyz
'x, y, z'
'-x, y+1/2, -z+1/2'
'-x, -y, -z'
'x, -y-1/2, z-1/2'

loop_
_atom_site_label
_atom_site_type_symbol
_atom_site_fract_x
_atom_site_fract_y
_atom_site_fract_z
_atom_site_U_iso_or_equiv
_atom_site_adp_type
_atom_site_occupancy
_atom_site_site_symmetry_order
_atom_site_calc_flag
_atom_site_refinement_flags_posn
_atom_site_refinement_flags_adp
_atom_site_refinement_flags_occupancy
_atom_site_disorder_assembly
_atom_site_disorder_group
C1 C 0.6700(5) 0.6242(3) -0.1311(2) 0.0494(14) Uani 1 1 d . . . . .
H H 0.6097 0.6480 -0.1247 0.059 Uiso 1 1 calc R U . . .
C2 C 0.6605(5) 0.5919(3) -0.1863(2) 0.0599(17) Uani 1 1 d . U . . .
HA H 0.5949 0.5932 -0.2157 0.072 Uiso 1 1 calc R U . . .
C3 C 0.7487(6) 0.5581(3) -0.1967(3) 0.0656(18) Uani 1 1 d . U . . .
HB H 0.7433 0.5356 -0.2334 0.079 Uiso 1 1 calc R U . . .
C4 C 0.8474(5) 0.5570(3) -0.1526(3) 0.0547(16) Uani 1 1 d . . . . .
C5 C 0.9441(7) 0.5242(3) -0.1605(3) 0.077(2) Uani 1 1 d . . . . .
HC H 0.9440 0.5029 -0.1973 0.092 Uiso 1 1 calc R U . . .
C6 C 1.0365(6) 0.5235(3) -0.1152(3) 0.075(2) Uani 1 1 d . . . . .
HD H 1.0991 0.5022 -0.1217 0.091 Uiso 1 1 calc R U . . .
C7 C 1.0394(5) 0.5547(3) -0.0579(3) 0.0541(15) Uani 1 1 d . U . . .
C8 C 1.1304(5) 0.5526(3) -0.0084(3) 0.0705(19) Uani 1 1 d . U . . .
HE H 1.1937 0.5302 -0.0124 0.085 Uiso 1 1 calc R U . . .
C9 C 1.1270(5) 0.5833(3) 0.0459(3) 0.0678(19) Uani 1 1 d . . . . .
HF H 1.1872 0.5821 0.0789 0.081 Uiso 1 1 calc R U . . .
C10 C 1.0297(5) 0.6168(3) 0.0503(3) 0.0554(16) Uani 1 1 d . . . . .
HG H 1.0267 0.6375 0.0870 0.066 Uiso 1 1 calc R U . . .
C11 C 0.9474(4) 0.5889(2) -0.0492(2) 0.0435(13) Uani 1 1 d . U . . .
C12 C 0.8490(4) 0.5901(2) -0.0967(2) 0.0411(13) Uani 1 1 d . U . . .
C13 C 0.8077(4) 0.9383(2) -0.0227(2) 0.0370(12) Uani 1 1 d . . . . .
HH H 0.7394 0.9440 -0.0130 0.044 Uiso 1 1 calc R U . . .
C14 C 0.8344(5) 0.9765(3) -0.0703(2) 0.0439(14) Uani 1 1 d . . . . .
HI H 0.7842 1.0071 -0.0911 0.053 Uiso 1 1 calc R U . . .
C15 C 0.9329(5) 0.9684(3) -0.0853(2) 0.0438(14) Uani 1 1 d . . . . .
HJ H 0.9509 0.9931 -0.1168 0.053 Uiso 1 1 calc R U . . .
C16 C 1.0081(4) 0.9223(3) -0.0530(2) 0.0378(13) Uani 1 1 d . . . . .
C17 C 1.1145(4) 0.9093(3) -0.0652(2) 0.0468(14) Uani 1 1 d . . . . .
HK H 1.1360 0.9314 -0.0971 0.056 Uiso 1 1 calc R U . . .
C18 C 1.1840(4) 0.8660(3) -0.0317(3) 0.0476(15) Uani 1 1 d . . . . .
HL H 1.2525 0.8586 -0.0407 0.057 Uiso 1 1 calc R U . . .
C19 C 1.1541(4) 0.8311(3) 0.0176(2) 0.0375(12) Uani 1 1 d . . . . .
C20 C 1.2226(4) 0.7862(3) 0.0558(3) 0.0549(16) Uani 1 1 d . . . . .
HM H 1.2923 0.7767 0.0493 0.066 Uiso 1 1 calc R U . . .
C21 C 1.1863(5) 0.7567(3) 0.1021(3) 0.0572(17) Uani 1 1 d . . . . .
HN H 1.2332 0.7293 0.1294 0.069 Uiso 1 1 calc R U . . .
C22 C 1.0789(4) 0.7672(3) 0.1091(2) 0.0437(13) Uani 1 1 d . . . . .
HO H 1.0542 0.7448 0.1399 0.052 Uiso 1 1 calc R U . . .
C23 C 1.0491(4) 0.8406(2) 0.0289(2) 0.0311(11) Uani 1 1 d . . . . .
C24 C 0.9759(4) 0.8873(2) -0.0064(2) 0.0296(11) Uani 1 1 d . . . . .
C25 C 0.4614(4) 0.6715(3) -0.0552(2) 0.0460(14) Uani 1 1 d . . . . .
HP H 0.4687 0.6967 -0.0888 0.055 Uiso 1 1 calc R U . . .
C26 C 0.4253(5) 0.6060(3) -0.0643(3) 0.0553(16) Uani 1 1 d . . . . .
HQ H 0.4106 0.5883 -0.1036 0.066 Uiso 1 1 calc R U . . .
C27 C 0.4114(4) 0.5681(3) -0.0162(3) 0.0499(14) Uani 1 1 d . U . . .
HR H 0.3871 0.5249 -0.0224 0.060 Uiso 1 1 calc R U . . .
C28 C 0.4342(4) 0.5955(2) 0.0422(3) 0.0397(13) Uani 1 1 d . U . . .
C29 C 0.4209(4) 0.5620(3) 0.0962(3) 0.0559(16) Uani 1 1 d . . . . .
HS H 0.3979 0.5183 0.0931 0.067 Uiso 1 1 calc R U . . .
C30 C 0.4405(5) 0.5914(3) 0.1515(3) 0.0555(16) Uani 1 1 d . . . . .
HT H 0.4288 0.5684 0.1855 0.067 Uiso 1 1 calc R U . . .
C31 C 0.4790(4) 0.6578(3) 0.1583(2) 0.0446(14) Uani 1 1 d . . . . .
C32 C 0.5027(5) 0.6921(3) 0.2146(3) 0.0540(16) Uani 1 1 d . . . . .
HU H 0.4931 0.6720 0.2505 0.065 Uiso 1 1 calc R U . . .
C33 C 0.5396(5) 0.7546(3) 0.2155(3) 0.0558(16) Uani 1 1 d . . . . .
HV H 0.5561 0.7779 0.2522 0.067 Uiso 1 1 calc R U . . .
C34 C 0.5529(4) 0.7841(3) 0.1616(2) 0.0459(14) Uani 1 1 d . . . . .
HW H 0.5790 0.8270 0.1637 0.055 Uiso 1 1 calc R U . . .
C35 C 0.4941(4) 0.6914(2) 0.1062(2) 0.0322(12) Uani 1 1 d . . . . .
C36 C 0.4705(4) 0.6605(2) 0.0480(2) 0.0353(12) Uani 1 1 d . . . . .
C37 C 0.8508(5) 0.7858(3) 0.2240(2) 0.0545(16) Uani 1 1 d . . . . .
HX H 0.9222 0.8031 0.2232 0.082 Uiso 1 1 calc R U . . .
HY H 0.8532 0.7651 0.2629 0.082 Uiso 1 1 calc R U . . .
HZ H 0.7979 0.8209 0.2182 0.082 Uiso 1 1 calc R U . . .
C38 C 0.8182(4) 0.7364(2) 0.1739(2) 0.0327(12) Uani 1 1 d . . . . .
C39 C 0.7790(4) 0.6729(2) 0.1772(2) 0.0336(12) Uani 1 1 d . . . . .
H0AA H 0.7668 0.6510 0.2117 0.040 Uiso 1 1 calc R U . . .
C40 C 0.7622(4) 0.6497(2) 0.1180(2) 0.0273(11) Uani 1 1 d . . . . .
C41 C 0.7238(4) 0.5861(2) 0.0874(2) 0.0322(11) Uani 1 1 d . . . . .
C42 C 0.4382(4) 0.9339(3) 0.0500(3) 0.0547(16) Uani 1 1 d . . . . .
H2AA H 0.4186 0.9234 0.0071 0.082 Uiso 1 1 calc R U . . .
H3AA H 0.4191 0.9788 0.0560 0.082 Uiso 1 1 calc R U . . .
H4AA H 0.3991 0.9054 0.0721 0.082 Uiso 1 1 calc R U . . .
C43 C 0.5593(4) 0.9247(2) 0.0731(2) 0.0329(12) Uani 1 1 d . . . . .
C44 C 0.6336(4) 0.9652(2) 0.1112(2) 0.0342(12) Uani 1 1 d . . . . .
H5AA H 0.6190 1.0052 0.1280 0.041 Uiso 1 1 calc R U . . .
C45 C 0.7340(4) 0.9337(2) 0.1191(2) 0.0280(11) Uani 1 1 d . . . . .
C46 C 0.8470(4) 0.9510(2) 0.1540(2) 0.0279(11) Uani 1 1 d . . . . .
C47 C 0.8918(4) 0.7606(3) -0.1075(2) 0.0437(13) Uani 1 1 d . . . . .
H6AA H 0.9457 0.7519 -0.0705 0.066 Uiso 1 1 calc R U . . .
H7AA H 0.9164 0.7964 -0.1291 0.066 Uiso 1 1 calc R U . . .
H8AA H 0.8820 0.7221 -0.1330 0.066 Uiso 1 1 calc R U . . .
C48 C 0.7842(4) 0.7784(2) -0.0917(2) 0.0333(12) Uani 1 1 d . . . . .
C49 C 0.7014(4) 0.8189(2) -0.1225(2) 0.0355(12) Uani 1 1 d . . . . .
H9AA H 0.6997 0.8417 -0.1588 0.043 Uiso 1 1 calc R U . . .
C50 C 0.6211(4) 0.8181(2) -0.0880(2) 0.0320(12) Uani 1 1 d . . . . .
C51 C 0.5100(4) 0.8477(2) -0.0972(2) 0.0376(13) Uani 1 1 d . . . . .
Cu1 Cu 0.77988(5) 0.66663(3) -0.00272(2) 0.03115(17) Uani 1 1 d . . . . .
Cu2 Cu 0.85643(4) 0.83289(3) 0.07750(2) 0.02727(16) Uani 1 1 d . . . . .
Cu3 Cu 0.55439(5) 0.78620(3) 0.02371(2) 0.02986(17) Uani 1 1 d . . . . .
N1 N 0.7613(3) 0.6232(2) -0.08618(18) 0.0377(10) Uani 1 1 d . . . . .
N2 N 0.9423(3) 0.6199(2) 0.0039(2) 0.0425(11) Uani 1 1 d . . . . .
N3 N 0.8764(3) 0.89491(18) 0.00817(16) 0.0283(9) Uani 1 1 d . . . . .
N4 N 1.0112(3) 0.80822(19) 0.07312(17) 0.0305(9) Uani 1 1 d . . . . .
N5 N 0.4853(3) 0.6978(2) 0.00037(18) 0.0353(10) Uani 1 1 d . . . . .
N6 N 0.5308(3) 0.75470(19) 0.10741(17) 0.0337(10) Uani 1 1 d . . . . .
N7 N 0.7896(3) 0.69600(18) 0.08154(16) 0.0284(9) Uani 1 1 d . . . . .
N8 N 0.8243(3) 0.74980(18) 0.11563(15) 0.0267(9) Uani 1 1 d . . . . .
N9 N 0.7211(3) 0.87700(17) 0.08700(16) 0.0263(9) Uani 1 1 d . . . . .
N10 N 0.6129(3) 0.87093(18) 0.05862(16) 0.0276(9) Uani 1 1 d . . . . .
N11 N 0.6547(3) 0.78013(19) -0.03897(16) 0.0290(9) Uani 1 1 d . . . . .
N12 N 0.7560(3) 0.75535(19) -0.04058(16) 0.0295(9) Uani 1 1 d . . . . .
O1 O 0.7161(3) 0.58548(16) 0.02917(14) 0.0380(8) Uani 1 1 d . . . . .
O2 O 0.7005(3) 0.53948(17) 0.11786(15) 0.0457(9) Uani 1 1 d . . . . .
O3 O 0.9235(2) 0.91284(16) 0.14774(14) 0.0344(8) Uani 1 1 d . . . . .
O4 O 0.8585(3) 1.00194(16) 0.18602(14) 0.0377(8) Uani 1 1 d . . . . .
O5 O 0.4545(3) 0.83362(17) -0.05796(15) 0.0406(9) Uani 1 1 d . . . . .
O6 O 0.4777(3) 0.88318(19) -0.14410(16) 0.0532(10) Uani 1 1 d . . . . .
O7 O 0.7613(4) 0.5269(2) 0.24340(19) 0.0675(12) Uani 1 1 d G . . . .
H0BA H 0.7679 0.4885 0.2589 0.101 Uiso 1 1 d G U . . .
H2BA H 0.7215 0.5252 0.2073 0.101 Uiso 1 1 d G U . . .
O8 O 1.1407(3) 0.9043(2) 0.2123(2) 0.0853(15) Uani 1 1 d . . . . .
H3BA H 1.1459 0.9316 0.2404 0.128 Uiso 1 1 d R U . . .
H4BA H 1.0768 0.9083 0.1913 0.128 Uiso 1 1 d R U . . .
O9 O 0.2790(4) 0.5944(3) 0.2778(2) 0.0843(15) Uani 1 1 d G . . . .
H5BA H 0.3336 0.6074 0.3052 0.126 Uiso 1 1 d G U . . .
H6BA H 0.2390 0.5691 0.2940 0.126 Uiso 1 1 d G U . . .
O10 O 0.9728(4) 0.5937(2) 0.2766(3) 0.0866(15) Uani 1 1 d G . . . .
H7BA H 0.9128 0.5741 0.2611 0.130 Uiso 1 1 d G U . . .
H8BA H 1.0221 0.5655 0.2908 0.130 Uiso 1 1 d G U . . .
O11 O 0.5733(5) 0.5171(3) 0.2969(3) 0.1021(17) Uani 1 1 d G . . . .
H9BA H 0.5508 0.5483 0.3163 0.153 Uiso 1 1 d G U . . .
H0CA H 0.6242 0.5311 0.2802 0.153 Uiso 1 1 d G U . . .
O13 O 0.6004(6) 0.3305(5) 0.2018(3) 0.071(3) Uani 0.5 1 d . . P . .
H2CA H 0.6642 0.3136 0.2126 0.106 Uiso 0.5 1 d R U P . .
H3CA H 0.5859 0.3523 0.2315 0.106 Uiso 0.5 1 d R U P . .
O14 O 0.3594(7) 0.8895(4) 0.1850(4) 0.193(4) Uani 1 1 d . . . . .
H14A H 0.2963 0.8910 0.1894 0.289 Uiso 1 1 d R U . . .
H14B H 0.3790 0.9261 0.1777 0.289 Uiso 1 1 d R U . . .
O12 O 1.1072(5) 0.6671(3) 0.2176(4) 0.138(3) Uani 1 1 d G . . . .
H4CA H 1.1675 0.6469 0.2310 0.206 Uiso 1 1 d G U . . .
H5CA H 1.0550 0.6464 0.2282 0.206 Uiso 1 1 d G U . . .
O15 O 1.1533(17) 0.8135(8) 0.3729(7) 0.191(7) Uani 0.6 1 d D U P A 1
H15A H 1.1527 0.8035 0.4084 0.287 Uiso 0.6 1 d R U P A 1
C1A C 1.1754(17) 0.7560(9) 0.3397(7) 0.141(6) Uani 0.6 1 d D U P A 1
H1AA H 1.1237 0.7211 0.3425 0.169 Uiso 0.6 1 calc R U P A 1
H1AB H 1.2497 0.7401 0.3555 0.169 Uiso 0.6 1 calc R U P A 1
C1B C 1.162(2) 0.7791(15) 0.2755(8) 0.087(6) Uani 0.6 1 d D U P A 1
H1BA H 1.1179 0.7479 0.2483 0.131 Uiso 0.6 1 calc R U P A 1
H1BB H 1.2326 0.7832 0.2656 0.131 Uiso 0.6 1 calc R U P A 1
H1BC H 1.1254 0.8210 0.2711 0.131 Uiso 0.6 1 calc R U P A 1
O16 O 1.188(3) 0.7887(16) 0.2811(9) 0.109(8) Uani 0.4 1 d D U P B 2
H16 H 1.2484 0.7735 0.2970 0.164 Uiso 0.4 1 d R U P B 2
C1C C 1.139(3) 0.8152(16) 0.3279(11) 0.158(10) Uani 0.4 1 d D U P B 2
H1CA H 1.0596 0.8122 0.3162 0.189 Uiso 0.4 1 calc R U P B 2
H1CB H 1.1598 0.8609 0.3354 0.189 Uiso 0.4 1 calc R U P B 2
C1D C 1.184(2) 0.7734(17) 0.3859(10) 0.133(8) Uani 0.4 1 d D U P B 2
H1DA H 1.2412 0.7449 0.3785 0.199 Uiso 0.4 1 calc R U P B 2
H1DB H 1.1254 0.7475 0.3953 0.199 Uiso 0.4 1 calc R U P B 2
H1DC H 1.2133 0.8019 0.4198 0.199 Uiso 0.4 1 calc R U P B 2

loop_
_atom_site_aniso_label
_atom_site_aniso_U_11
_atom_site_aniso_U_22
_atom_site_aniso_U_33
_atom_site_aniso_U_23
_atom_site_aniso_U_13
_atom_site_aniso_U_12
C1 0.055(4) 0.050(4) 0.041(3) -0.003(3) 0.005(3) 0.005(3)
C2 0.079(5) 0.060(4) 0.038(3) 0.001(3) 0.005(3) 0.006(3)
C3 0.107(5) 0.049(4) 0.040(3) -0.007(3) 0.015(4) 0.006(4)
C4 0.080(5) 0.040(3) 0.052(4) -0.004(3) 0.030(3) 0.011(3)
C5 0.103(6) 0.072(5) 0.067(5) -0.005(4) 0.040(4) 0.032(4)
C6 0.083(5) 0.070(5) 0.086(5) -0.002(4) 0.045(4) 0.035(4)
C7 0.050(4) 0.044(4) 0.073(4) -0.001(3) 0.024(3) 0.011(3)
C8 0.047(4) 0.059(4) 0.112(6) -0.001(4) 0.030(4) 0.008(3)
C9 0.041(4) 0.056(4) 0.101(5) -0.002(4) 0.003(4) 0.004(3)
C10 0.050(4) 0.045(4) 0.065(4) -0.007(3) 0.000(3) 0.001(3)
C11 0.055(3) 0.029(3) 0.052(3) 0.002(3) 0.025(3) 0.006(3)
C12 0.055(3) 0.031(3) 0.040(3) 0.004(3) 0.015(3) 0.011(3)
C13 0.038(3) 0.031(3) 0.039(3) 0.002(2) 0.003(2) 0.005(2)
C14 0.054(4) 0.037(3) 0.038(3) 0.012(3) 0.005(3) 0.006(3)
C15 0.058(4) 0.040(3) 0.036(3) 0.012(3) 0.016(3) -0.006(3)
C16 0.043(3) 0.039(3) 0.032(3) -0.001(2) 0.011(2) -0.013(3)
C17 0.048(4) 0.051(4) 0.047(3) 0.001(3) 0.024(3) -0.010(3)
C18 0.030(3) 0.060(4) 0.058(4) -0.013(3) 0.020(3) -0.010(3)
C19 0.027(3) 0.038(3) 0.048(3) -0.005(3) 0.011(2) -0.003(2)
C20 0.027(3) 0.058(4) 0.081(4) 0.002(4) 0.014(3) 0.004(3)
C21 0.037(3) 0.048(4) 0.081(4) 0.012(3) 0.000(3) 0.016(3)
C22 0.042(3) 0.035(3) 0.052(3) 0.009(3) 0.007(3) 0.006(3)
C23 0.028(3) 0.029(3) 0.037(3) -0.004(2) 0.007(2) 0.001(2)
C24 0.030(3) 0.024(3) 0.035(3) -0.003(2) 0.008(2) 0.000(2)
C25 0.047(3) 0.047(4) 0.044(3) -0.006(3) 0.010(3) -0.011(3)
C26 0.058(4) 0.051(4) 0.058(4) -0.029(3) 0.014(3) -0.015(3)
C27 0.041(3) 0.032(3) 0.076(4) -0.006(3) 0.012(3) -0.010(3)
C28 0.030(3) 0.028(3) 0.062(3) -0.004(3) 0.011(3) -0.002(2)
C29 0.047(4) 0.034(3) 0.087(5) 0.014(3) 0.015(3) -0.007(3)
C30 0.053(4) 0.051(4) 0.065(4) 0.018(3) 0.017(3) -0.006(3)
C31 0.035(3) 0.047(4) 0.052(3) 0.017(3) 0.012(3) 0.003(3)
C32 0.061(4) 0.065(4) 0.039(3) 0.012(3) 0.018(3) 0.003(3)
C33 0.070(4) 0.060(4) 0.037(3) -0.002(3) 0.012(3) -0.004(3)
C34 0.061(4) 0.041(3) 0.037(3) -0.007(3) 0.013(3) -0.008(3)
C35 0.021(3) 0.036(3) 0.039(3) 0.001(2) 0.006(2) -0.003(2)
C36 0.027(3) 0.039(3) 0.040(3) 0.004(3) 0.005(2) 0.000(2)
C37 0.090(5) 0.040(3) 0.032(3) -0.003(3) 0.011(3) -0.012(3)
C38 0.044(3) 0.027(3) 0.025(3) -0.003(2) 0.003(2) 0.002(2)
C39 0.046(3) 0.029(3) 0.026(3) 0.004(2) 0.008(2) 0.000(2)
C40 0.025(3) 0.025(3) 0.032(3) 0.003(2) 0.008(2) 0.002(2)
C41 0.031(3) 0.024(3) 0.042(3) -0.001(2) 0.008(2) 0.002(2)
C42 0.030(3) 0.059(4) 0.069(4) -0.025(3) -0.003(3) 0.010(3)
C43 0.027(3) 0.030(3) 0.040(3) -0.008(2) 0.005(2) 0.002(2)
C44 0.034(3) 0.022(3) 0.047(3) -0.009(2) 0.009(2) 0.002(2)
C45 0.035(3) 0.020(3) 0.030(3) 0.000(2) 0.011(2) -0.002(2)
C46 0.036(3) 0.024(3) 0.025(2) 0.003(2) 0.008(2) -0.009(2)
C47 0.047(3) 0.047(3) 0.039(3) -0.008(3) 0.014(3) -0.002(3)
C48 0.041(3) 0.037(3) 0.023(2) -0.007(2) 0.007(2) -0.002(2)
C49 0.047(3) 0.041(3) 0.019(2) 0.005(2) 0.007(2) 0.001(2)
C50 0.039(3) 0.030(3) 0.027(3) -0.002(2) 0.006(2) -0.002(2)
C51 0.041(3) 0.032(3) 0.034(3) -0.007(3) -0.003(3) 0.001(2)
Cu1 0.0400(4) 0.0257(3) 0.0288(3) -0.0030(3) 0.0099(3) 0.0051(3)
Cu2 0.0283(3) 0.0229(3) 0.0313(3) 0.0021(3) 0.0081(2) 0.0015(2)
Cu3 0.0336(3) 0.0279(3) 0.0289(3) -0.0050(3) 0.0085(3) -0.0066(3)
N1 0.048(3) 0.030(2) 0.036(2) -0.007(2) 0.011(2) 0.008(2)
N2 0.043(3) 0.033(3) 0.052(3) -0.002(2) 0.013(2) 0.004(2)
N3 0.032(2) 0.025(2) 0.029(2) 0.0018(18) 0.0062(18) 0.0005(18)
N4 0.027(2) 0.029(2) 0.036(2) 0.001(2) 0.0065(19) 0.0040(18)
N5 0.032(2) 0.036(3) 0.037(2) -0.008(2) 0.0074(19) -0.0086(19)
N6 0.038(2) 0.030(2) 0.033(2) -0.0037(19) 0.0066(19) -0.0036(19)
N7 0.033(2) 0.025(2) 0.028(2) -0.0009(19) 0.0092(18) 0.0018(17)
N8 0.034(2) 0.025(2) 0.022(2) -0.0001(18) 0.0081(17) 0.0007(17)
N9 0.028(2) 0.022(2) 0.028(2) -0.0003(18) 0.0060(17) -0.0010(17)
N10 0.024(2) 0.029(2) 0.030(2) -0.0035(18) 0.0062(17) -0.0020(17)
N11 0.032(2) 0.029(2) 0.026(2) -0.0016(18) 0.0055(17) -0.0004(18)
N12 0.036(2) 0.030(2) 0.025(2) -0.0029(18) 0.0105(18) 0.0034(18)
O1 0.052(2) 0.0285(19) 0.0341(19) -0.0050(16) 0.0105(16) -0.0042(16)
O2 0.063(2) 0.030(2) 0.045(2) 0.0009(18) 0.0137(18) -0.0105(18)
O3 0.0273(18) 0.0313(19) 0.043(2) -0.0053(16) 0.0043(15) 0.0008(15)
O4 0.041(2) 0.031(2) 0.0380(19) -0.0099(17) 0.0021(16) -0.0050(16)
O5 0.036(2) 0.048(2) 0.039(2) -0.0008(18) 0.0105(17) 0.0034(17)
O6 0.058(2) 0.054(2) 0.045(2) 0.016(2) 0.0045(19) 0.016(2)
O7 0.079(3) 0.061(3) 0.060(3) 0.019(2) 0.011(2) 0.003(2)
O8 0.056(3) 0.071(3) 0.112(4) -0.018(3) -0.019(3) -0.007(2)
O9 0.061(3) 0.095(4) 0.086(3) 0.034(3) -0.006(3) -0.023(3)
O10 0.061(3) 0.077(3) 0.113(4) 0.033(3) -0.001(3) 0.009(2)
O11 0.113(5) 0.078(4) 0.132(5) 0.003(4) 0.062(4) 0.014(3)
O13 0.034(4) 0.138(9) 0.043(4) 0.015(5) 0.014(4) -0.001(5)
O14 0.233(9) 0.099(5) 0.298(10) -0.007(6) 0.170(8) -0.001(6)
O12 0.102(4) 0.123(5) 0.172(6) 0.109(5) -0.004(5) 0.001(4)
O15 0.29(2) 0.147(10) 0.136(8) -0.011(6) 0.047(10) 0.009(12)
C1A 0.181(17) 0.129(9) 0.098(7) 0.004(6) -0.001(8) 0.001(9)
C1B 0.046(12) 0.104(12) 0.098(7) -0.001(6) -0.014(6) -0.003(10)
O16 0.083(18) 0.125(16) 0.113(11) 0.047(11) 0.010(9) -0.030(11)
C1C 0.15(2) 0.205(19) 0.120(12) 0.062(12) 0.028(10) 0.037(16)
C1D 0.081(16) 0.19(2) 0.122(11) 0.063(11) 0.015(9) -0.006(14)

loop_
_atom_type_symbol
_atom_type_description
_atom_type_scat_dispersion_real
_atom_type_scat_dispersion_imag
_atom_type_scat_source
C C 0.0033 0.0016 'International Tables Vol C Tables 4.2.6.8 and 6.1.1.4'
H H 0.0000 0.0000 'International Tables Vol C Tables 4.2.6.8 and 6.1.1.4'
Cu Cu 0.3201 1.2651 'International Tables Vol C Tables 4.2.6.8 and 6.1.1.4'
N N 0.0061 0.0033 'International Tables Vol C Tables 4.2.6.8 and 6.1.1.4'
O O 0.0106 0.0060 'International Tables Vol C Tables 4.2.6.8 and 6.1.1.4'

loop_
_geom_angle_atom_site_label_1
_geom_angle_atom_site_label_2
_geom_angle_atom_site_label_3
_geom_angle
N1 C1 C2 123.7(5)
N1 C1 H 118.1
C2 C1 H 118.1
C3 C2 C1 118.7(6)
C3 C2 HA 120.7
C1 C2 HA 120.7
C2 C3 C4 120.4(5)
C2 C3 HB 119.8
C4 C3 HB 119.8
C3 C4 C12 117.1(5)
C3 C4 C5 123.9(6)
C12 C4 C5 119.0(6)
C6 C5 C4 121.0(6)
C6 C5 HC 119.5
C4 C5 HC 119.5
C5 C6 C7 121.2(6)
C5 C6 HD 119.4
C7 C6 HD 119.4
C11 C7 C8 117.1(6)
C11 C7 C6 119.3(6)
C8 C7 C6 123.6(6)
C9 C8 C7 120.4(6)
C9 C8 HE 119.8
C7 C8 HE 119.8
C8 C9 C10 118.3(6)
C8 C9 HF 120.9
C10 C9 HF 120.9
N2 C10 C9 122.5(6)
N2 C10 HG 118.7
C9 C10 HG 118.7
N2 C11 C7 123.5(5)
N2 C11 C12 116.3(5)
C7 C11 C12 120.1(5)
N1 C12 C4 122.5(5)
N1 C12 C11 118.2(4)
C4 C12 C11 119.3(5)
N3 C13 C14 122.1(5)
N3 C13 HH 118.9
C14 C13 HH 118.9
C15 C14 C13 119.7(5)
C15 C14 HI 120.2
C13 C14 HI 120.2
C14 C15 C16 119.4(5)
C14 C15 HJ 120.3
C16 C15 HJ 120.3
C24 C16 C15 117.2(5)
C24 C16 C17 118.4(5)
C15 C16 C17 124.3(5)
C18 C17 C16 121.6(5)
C18 C17 HK 119.2
C16 C17 HK 119.2
C17 C18 C19 120.9(5)
C17 C18 HL 119.6
C19 C18 HL 119.6
C23 C19 C20 116.6(5)
C23 C19 C18 118.9(5)
C20 C19 C18 124.6(5)
C21 C20 C19 119.5(5)
C21 C20 HM 120.3
C19 C20 HM 120.2
C20 C21 C22 120.3(5)
C20 C21 HN 119.8
C22 C21 HN 119.8
N4 C22 C21 121.6(5)
N4 C22 HO 119.2
C21 C22 HO 119.2
N4 C23 C19 123.6(4)
N4 C23 C24 116.4(4)
C19 C23 C24 120.0(4)
N3 C24 C16 123.3(4)
N3 C24 C23 116.7(4)
C16 C24 C23 120.1(4)
N5 C25 C26 121.2(5)
N5 C25 HP 119.4
C26 C25 HP 119.4
C27 C26 C25 120.9(5)
C27 C26 HQ 119.5
C25 C26 HQ 119.6
C26 C27 C28 118.6(5)
C26 C27 HR 120.7
C28 C27 HR 120.7
C27 C28 C36 117.5(5)
C27 C28 C29 124.4(5)
C36 C28 C29 118.0(5)
C30 C29 C28 122.1(5)
C30 C29 HS 118.9
C28 C29 HS 118.9
C29 C30 C31 120.5(5)
C29 C30 HT 119.7
C31 C30 HT 119.7
C35 C31 C32 117.4(5)
C35 C31 C30 118.4(5)
C32 C31 C30 124.2(5)
C33 C32 C31 118.8(5)
C33 C32 HU 120.6
C31 C32 HU 120.6
C32 C33 C34 120.0(6)
C32 C33 HV 120.0
C34 C33 HV 120.0
N6 C34 C33 124.0(5)
N6 C34 HW 118.0
C33 C34 HW 118.0
N6 C35 C31 123.4(5)
N6 C35 C36 116.0(4)
C31 C35 C36 120.6(5)
N5 C36 C28 123.8(5)
N5 C36 C35 115.9(4)
C28 C36 C35 120.3(5)
C38 C37 HX 109.5
C38 C37 HY 109.5
HX C37 HY 109.5
C38 C37 HZ 109.5
HX C37 HZ 109.5
HY C37 HZ 109.5
N8 C38 C39 109.6(4)
N8 C38 C37 121.7(4)
C39 C38 C37 128.8(4)
C40 C39 C38 104.4(4)
C40 C39 H0AA 127.8
C38 C39 H0AA 127.8
N7 C40 C39 109.8(4)
N7 C40 C41 115.5(4)
C39 C40 C41 134.7(4)
O2 C41 O1 125.1(4)
O2 C41 C40 120.1(4)
O1 C41 C40 114.7(4)
C43 C42 H2AA 109.5
C43 C42 H3AA 109.5
H2AA C42 H3AA 109.5
C43 C42 H4AA 109.5
H2AA C42 H4AA 109.5
H3AA C42 H4AA 109.5
N10 C43 C44 109.3(4)
N10 C43 C42 122.0(4)
C44 C43 C42 128.7(4)
C45 C44 C43 105.4(4)
C45 C44 H5AA 127.3
C43 C44 H5AA 127.3
N9 C45 C44 109.3(4)
N9 C45 C46 117.9(4)
C44 C45 C46 132.7(4)
O4 C46 O3 125.5(4)
O4 C46 C45 118.1(4)
O3 C46 C45 116.3(4)
C48 C47 H6AA 109.5
C48 C47 H7AA 109.5
H6AA C47 H7AA 109.5
C48 C47 H8AA 109.5
H6AA C47 H8AA 109.5
H7AA C47 H8AA 109.5
N12 C48 C49 109.0(4)
N12 C48 C47 121.7(4)
C49 C48 C47 129.4(4)
C48 C49 C50 105.4(4)
C48 C49 H9AA 127.3
C50 C49 H9AA 127.3
N11 C50 C49 109.2(4)
N11 C50 C51 117.7(4)
C49 C50 C51 133.1(5)
O5 C51 O6 125.6(5)
O5 C51 C50 116.7(4)
O6 C51 C50 117.6(5)
N7 Cu1 N12 95.98(15)
N7 Cu1 O1 81.78(14)
N12 Cu1 O1 148.79(15)
N7 Cu1 N1 171.42(16)
N12 Cu1 N1 91.59(15)
O1 Cu1 N1 89.66(15)
N7 Cu1 N2 101.79(16)
N12 Cu1 N2 117.97(16)
O1 Cu1 N2 92.77(15)
N1 Cu1 N2 78.04(16)
N9 Cu2 N8 94.91(15)
N9 Cu2 N4 166.64(15)
N8 Cu2 N4 95.39(15)
N9 Cu2 N3 92.80(15)
N8 Cu2 N3 157.09(15)
N4 Cu2 N3 80.88(15)
N9 Cu2 O3 78.07(13)
N8 Cu2 O3 113.03(13)
N4 Cu2 O3 90.06(13)
N3 Cu2 O3 89.67(13)
N10 Cu3 N5 170.77(16)
N10 Cu3 N6 91.53(15)
N5 Cu3 N6 79.59(16)
N10 Cu3 N11 95.43(15)
N5 Cu3 N11 93.34(15)
N6 Cu3 N11 145.28(15)
N10 Cu3 O5 92.15(14)
N5 Cu3 O5 92.58(15)
N6 Cu3 O5 136.49(14)
N11 Cu3 O5 77.28(14)
C1 N1 C12 117.5(4)
C1 N1 Cu1 126.1(3)
C12 N1 Cu1 116.4(3)
C10 N2 C11 118.1(5)
C10 N2 Cu1 130.8(4)
C11 N2 Cu1 111.0(3)
C13 N3 C24 118.3(4)
C13 N3 Cu2 129.5(3)
C24 N3 Cu2 112.2(3)
C22 N4 C23 118.2(4)
C22 N4 Cu2 127.9(3)
C23 N4 Cu2 113.8(3)
C25 N5 C36 117.9(4)
C25 N5 Cu3 126.9(4)
C36 N5 Cu3 115.0(3)
C34 N6 C35 116.4(4)
C34 N6 Cu3 130.4(3)
C35 N6 Cu3 112.9(3)
C40 N7 N8 108.7(3)
C40 N7 Cu1 113.7(3)
N8 N7 Cu1 137.5(3)
C38 N8 N7 107.6(4)
C38 N8 Cu2 130.5(3)
N7 N8 Cu2 121.4(3)
C45 N9 N10 108.4(3)
C45 N9 Cu2 116.4(3)
N10 N9 Cu2 133.9(3)
C43 N10 N9 107.7(3)
C43 N10 Cu3 130.0(3)
N9 N10 Cu3 120.4(3)
C50 N11 N12 108.6(4)
C50 N11 Cu3 113.2(3)
N12 N11 Cu3 137.3(3)
C48 N12 N11 107.8(4)
C48 N12 Cu1 129.3(3)
N11 N12 Cu1 112.2(3)
C41 O1 Cu1 113.6(3)
C46 O3 Cu2 110.1(3)
C51 O5 Cu3 112.4(3)
H0BA O7 H2BA 109.5
H3BA O8 H4BA 105.5
H5BA O9 H6BA 109.5
H7BA O10 H8BA 109.5
H9BA O11 H0CA 109.5
H2CA O13 H3CA 109.5
H14A O14 H14B 109.3
H4CA O12 H5CA 109.4
C1A O15 H15A 109.6
O15 C1A C1B 104.2(16)
O15 C1A H1AA 110.8
C1B C1A H1AA 111.6
O15 C1A H1AB 110.9
C1B C1A H1AB 110.3
H1AA C1A H1AB 108.9
C1A C1B H1BA 108.8
C1A C1B H1BB 110.1
H1BA C1B H1BB 109.5
C1A C1B H1BC 109.5
H1BA C1B H1BC 109.5
H1BB C1B H1BC 109.5
C1C O16 H16 108.8
O16 C1C C1D 105.9(19)
O16 C1C H1CA 109.7
C1D C1C H1CA 110.5
O16 C1C H1CB 111.4
C1D C1C H1CB 110.6
H1CA C1C H1CB 108.7
C1C C1D H1DA 109.5
C1C C1D H1DB 109.5
H1DA C1D H1DB 109.5
C1C C1D H1DC 109.4
H1DA C1D H1DC 109.5
H1DB C1D H1DC 109.5

loop_
_geom_bond_atom_site_label_1
_geom_bond_atom_site_label_2
_geom_bond_distance
C1 N1 1.341(6)
C1 C2 1.377(7)
C1 H 0.9300
C2 C3 1.356(8)
C2 HA 0.9300
C3 C4 1.396(8)
C3 HB 0.9300
C4 C12 1.413(7)
C4 C5 1.420(8)
C5 C6 1.355(9)
C5 HC 0.9300
C6 C7 1.423(8)
C6 HD 0.9300
C7 C11 1.388(7)
C7 C8 1.398(8)
C8 C9 1.375(9)
C8 HE 0.9300
C9 C10 1.410(8)
C9 HF 0.9300
C10 N2 1.329(6)
C10 HG 0.9300
C11 N2 1.357(6)
C11 C12 1.434(7)
C12 N1 1.346(6)
C13 N3 1.314(6)
C13 C14 1.413(7)
C13 HH 0.9300
C14 C15 1.351(7)
C14 HI 0.9300
C15 C16 1.406(7)
C15 HJ 0.9300
C16 C24 1.392(6)
C16 C17 1.433(7)
C17 C18 1.341(8)
C17 HK 0.9300
C18 C19 1.425(7)
C18 HL 0.9300
C19 C23 1.397(6)
C19 C20 1.403(8)
C20 C21 1.357(8)
C20 HM 0.9300
C21 C22 1.395(7)
C21 HN 0.9300
C22 N4 1.325(6)
C22 HO 0.9300
C23 N4 1.354(6)
C23 C24 1.428(6)
C24 N3 1.355(6)
C25 N5 1.324(6)
C25 C26 1.406(8)
C25 HP 0.9300
C26 C27 1.363(8)
C26 HQ 0.9300
C27 C28 1.390(7)
C27 HR 0.9300
C28 C36 1.394(7)
C28 C29 1.426(7)
C29 C30 1.345(8)
C29 HS 0.9300
C30 C31 1.430(8)
C30 HT 0.9300
C31 C35 1.398(7)
C31 C32 1.412(8)
C32 C33 1.350(8)
C32 HU 0.9300
C33 C34 1.387(7)
C33 HV 0.9300
C34 N6 1.324(6)
C34 HW 0.9300
C35 N6 1.365(6)
C35 C36 1.415(7)
C36 N5 1.353(6)
C37 C38 1.493(7)
C37 HX 0.9600
C37 HY 0.9600
C37 HZ 0.9600
C38 N8 1.348(6)
C38 C39 1.388(7)
C39 C40 1.377(6)
C39 H0AA 0.9300
C40 N7 1.336(6)
C40 C41 1.493(6)
C41 O2 1.239(6)
C41 O1 1.282(6)
C42 C43 1.494(6)
C42 H2AA 0.9600
C42 H3AA 0.9600
C42 H4AA 0.9600
C43 N10 1.356(6)
C43 C44 1.383(6)
C44 C45 1.380(6)
C44 H5AA 0.9300
C45 N9 1.348(6)
C45 C46 1.493(6)
C46 O4 1.248(5)
C46 O3 1.260(5)
C47 C48 1.501(7)
C47 H6AA 0.9600
C47 H7AA 0.9600
C47 H8AA 0.9600
C48 N12 1.351(6)
C48 C49 1.379(7)
C49 C50 1.388(6)
C49 H9AA 0.9300
C50 N11 1.332(6)
C50 C51 1.480(7)
C51 O5 1.261(6)
C51 O6 1.264(6)
Cu1 N7 1.953(4)
Cu1 N12 1.988(4)
Cu1 O1 2.027(3)
Cu1 N1 2.030(4)
Cu1 N2 2.208(4)
Cu2 N9 1.959(4)
Cu2 N8 1.972(4)
Cu2 N4 2.013(4)
Cu2 N3 2.054(4)
Cu2 O3 2.287(3)
Cu3 N10 1.965(4)
Cu3 N5 2.011(4)
Cu3 N6 2.057(4)
Cu3 N11 2.073(4)
Cu3 O5 2.193(3)
N7 N8 1.349(5)
N9 N10 1.362(5)
N11 N12 1.364(5)
O7 H0BA 0.8502
O7 H2BA 0.8499
O8 H3BA 0.8297
O8 H4BA 0.8337
O9 H5BA 0.8502
O9 H6BA 0.8494
O10 H7BA 0.8502
O10 H8BA 0.8495
O11 H9BA 0.8493
O11 H0CA 0.8503
O13 H2CA 0.8500
O13 H3CA 0.8506
O14 H14A 0.8123
O14 H14B 0.8109
O12 H4CA 0.8503
O12 H5CA 0.8500
O15 C1A 1.444(15)
O15 H15A 0.8199
C1A C1B 1.482(17)
C1A H1AA 0.9700
C1A H1AB 0.9700
C1B H1BA 0.9600
C1B H1BB 0.9600
C1B H1BC 0.9600
O16 C1C 1.425(19)
O16 H16 0.8200
C1C C1D 1.546(18)
C1C H1CA 0.9700
C1C H1CB 0.9700
C1D H1DA 0.9600
C1D H1DB 0.9600
C1D H1DC 0.9600

loop_
_geom_torsion_atom_site_label_1
_geom_torsion_atom_site_label_2
_geom_torsion_atom_site_label_3
_geom_torsion_atom_site_label_4
_geom_torsion
N1 C1 C2 C3 -1.3(9)
C1 C2 C3 C4 -0.9(10)
C2 C3 C4 C12 2.4(9)
C2 C3 C4 C5 -178.5(6)
C3 C4 C5 C6 -178.2(7)
C12 C4 C5 C6 0.9(10)
C4 C5 C6 C7 0.9(11)
C5 C6 C7 C11 -2.7(10)
C5 C6 C7 C8 176.5(7)
C11 C7 C8 C9 0.0(9)
C6 C7 C8 C9 -179.2(6)
C7 C8 C9 C10 0.0(10)
C8 C9 C10 N2 -0.3(10)
C8 C7 C11 N2 0.4(8)
C6 C7 C11 N2 179.6(6)
C8 C7 C11 C12 -176.6(5)
C6 C7 C11 C12 2.7(8)
C3 C4 C12 N1 -2.1(8)
C5 C4 C12 N1 178.8(6)
C3 C4 C12 C11 178.2(5)
C5 C4 C12 C11 -0.9(8)
N2 C11 C12 N1 2.2(7)
C7 C11 C12 N1 179.4(5)
N2 C11 C12 C4 -178.1(5)
C7 C11 C12 C4 -0.9(8)
N3 C13 C14 C15 0.5(8)
C13 C14 C15 C16 -0.5(8)
C14 C15 C16 C24 -0.2(7)
C14 C15 C16 C17 179.6(5)
C24 C16 C17 C18 -2.1(8)
C15 C16 C17 C18 178.1(5)
C16 C17 C18 C19 0.0(8)
C17 C18 C19 C23 2.7(8)
C17 C18 C19 C20 -178.5(5)
C23 C19 C20 C21 -2.4(8)
C18 C19 C20 C21 178.8(5)
C19 C20 C21 C22 4.7(9)
C20 C21 C22 N4 -3.3(9)
C20 C19 C23 N4 -1.3(7)
C18 C19 C23 N4 177.6(4)
C20 C19 C23 C24 177.8(5)
C18 C19 C23 C24 -3.4(7)
C15 C16 C24 N3 1.0(7)
C17 C16 C24 N3 -178.8(4)
C15 C16 C24 C23 -178.8(4)
C17 C16 C24 C23 1.4(7)
N4 C23 C24 N3 0.6(6)
C19 C23 C24 N3 -178.5(4)
N4 C23 C24 C16 -179.5(4)
C19 C23 C24 C16 1.4(7)
N5 C25 C26 C27 1.5(9)
C25 C26 C27 C28 -0.3(8)
C26 C27 C28 C36 -0.2(7)
C26 C27 C28 C29 178.5(5)
C27 C28 C29 C30 -177.6(5)
C36 C28 C29 C30 1.1(8)
C28 C29 C30 C31 -1.8(9)
C29 C30 C31 C35 0.9(8)
C29 C30 C31 C32 -179.3(5)
C35 C31 C32 C33 -0.8(8)
C30 C31 C32 C33 179.4(6)
C31 C32 C33 C34 0.4(9)
C32 C33 C34 N6 0.4(9)
C32 C31 C35 N6 0.4(7)
C30 C31 C35 N6 -179.8(5)
C32 C31 C35 C36 -179.1(4)
C30 C31 C35 C36 0.7(7)
C27 C28 C36 N5 -0.5(7)
C29 C28 C36 N5 -179.2(5)
C27 C28 C36 C35 179.3(4)
C29 C28 C36 C35 0.6(7)
N6 C35 C36 N5 -1.2(6)
C31 C35 C36 N5 178.4(4)
N6 C35 C36 C28 179.0(4)
C31 C35 C36 C28 -1.5(7)
N8 C38 C39 C40 -0.1(5)
C37 C38 C39 C40 180.0(5)
C38 C39 C40 N7 0.1(5)
C38 C39 C40 C41 178.6(5)
N7 C40 C41 O2 177.4(4)
C39 C40 C41 O2 -1.1(8)
N7 C40 C41 O1 -3.8(6)
C39 C40 C41 O1 177.7(5)
N10 C43 C44 C45 0.0(5)
C42 C43 C44 C45 179.0(5)
C43 C44 C45 N9 0.3(5)
C43 C44 C45 C46 179.2(5)
N9 C45 C46 O4 -176.8(4)
C44 C45 C46 O4 4.3(8)
N9 C45 C46 O3 4.0(6)
C44 C45 C46 O3 -174.8(5)
N12 C48 C49 C50 -0.9(5)
C47 C48 C49 C50 -180.0(5)
C48 C49 C50 N11 0.8(5)
C48 C49 C50 C51 -176.0(5)
N11 C50 C51 O5 -1.1(6)
C49 C50 C51 O5 175.5(5)
N11 C50 C51 O6 -179.3(4)
C49 C50 C51 O6 -2.7(8)
C2 C1 N1 C12 1.7(8)
C2 C1 N1 Cu1 -177.6(4)
C4 C12 N1 C1 0.1(8)
C11 C12 N1 C1 179.7(5)
C4 C12 N1 Cu1 179.5(4)
C11 C12 N1 Cu1 -0.9(6)
C9 C10 N2 C11 0.7(8)
C9 C10 N2 Cu1 179.0(4)
C7 C11 N2 C10 -0.7(8)
C12 C11 N2 C10 176.4(5)
C7 C11 N2 Cu1 -179.4(4)
C12 C11 N2 Cu1 -2.3(5)
C14 C13 N3 C24 0.2(7)
C14 C13 N3 Cu2 -178.8(3)
C16 C24 N3 C13 -1.0(7)
C23 C24 N3 C13 178.8(4)
C16 C24 N3 Cu2 178.2(4)
C23 C24 N3 Cu2 -2.0(5)
C21 C22 N4 C23 -0.5(7)
C21 C22 N4 Cu2 -177.5(4)
C19 C23 N4 C22 2.7(7)
C24 C23 N4 C22 -176.3(4)
C19 C23 N4 Cu2 -179.8(4)
C24 C23 N4 Cu2 1.1(5)
C26 C25 N5 C36 -2.0(8)
C26 C25 N5 Cu3 172.3(4)
C28 C36 N5 C25 1.6(7)
C35 C36 N5 C25 -178.2(4)
C28 C36 N5 Cu3 -173.4(4)
C35 C36 N5 Cu3 6.8(5)
C33 C34 N6 C35 -0.8(8)
C33 C34 N6 Cu3 -175.1(4)
C31 C35 N6 C34 0.4(7)
C36 C35 N6 C34 179.9(4)
C31 C35 N6 Cu3 175.7(4)
C36 C35 N6 Cu3 -4.8(5)
C39 C40 N7 N8 -0.1(5)
C41 C40 N7 N8 -178.9(4)
C39 C40 N7 Cu1 175.6(3)
C41 C40 N7 Cu1 -3.2(5)
C39 C38 N8 N7 0.0(5)
C37 C38 N8 N7 180.0(4)
C39 C38 N8 Cu2 172.2(3)
C37 C38 N8 Cu2 -7.9(7)
C40 N7 N8 C38 0.0(5)
Cu1 N7 N8 C38 -174.2(4)
C40 N7 N8 Cu2 -173.0(3)
Cu1 N7 N8 Cu2 12.8(6)
C44 C45 N9 N10 -0.6(5)
C46 C45 N9 N10 -179.6(4)
C44 C45 N9 Cu2 167.9(3)
C46 C45 N9 Cu2 -11.2(5)
C44 C43 N10 N9 -0.4(5)
C42 C43 N10 N9 -179.4(5)
C44 C43 N10 Cu3 163.8(3)
C42 C43 N10 Cu3 -15.3(7)
C45 N9 N10 C43 0.6(5)
Cu2 N9 N10 C43 -165.0(3)
C45 N9 N10 Cu3 -165.4(3)
Cu2 N9 N10 Cu3 29.0(5)
C49 C50 N11 N12 -0.3(5)
C51 C50 N11 N12 177.0(4)
C49 C50 N11 Cu3 170.9(3)
C51 C50 N11 Cu3 -11.8(5)
C49 C48 N12 N11 0.8(5)
C47 C48 N12 N11 179.9(4)
C49 C48 N12 Cu1 141.6(4)
C47 C48 N12 Cu1 -39.2(6)
C50 N11 N12 C48 -0.3(5)
Cu3 N11 N12 C48 -168.3(3)
C50 N11 N12 Cu1 -148.4(3)
Cu3 N11 N12 Cu1 43.6(5)
O2 C41 O1 Cu1 -172.7(4)
C40 C41 O1 Cu1 8.6(5)
O4 C46 O3 Cu2 -175.2(4)
C45 C46 O3 Cu2 3.9(5)
O6 C51 O5 Cu3 -169.4(4)
C50 C51 O5 Cu3 12.6(5)
